data_1502679
loop_
_publ_author_name
'Cao, Deng-Ke'
'Sreevidya, Thekku Veedu'
'Botoshansky, Mark'
'Golden, Gilad'
'Benedict, Jason Brown'
'Kaftory, Menahem'

_publ_section_title
;
 Kinetics of solid state photodimerization of 1,4-dimethyl-2-pyridinone in
 its molecular compound.
;
_journal_issue 27
_journal_name_full 'The journal of physical chemistry. A'
_journal_page_first 7377
_journal_page_last 7381
_journal_paper_doi 10.1021/jp101703q
_journal_volume 114
_journal_year 2010
_chemical_formula_moiety 'C30 H22 O2 : 2(C7 H9 N O)'
_chemical_formula_sum 'C44 H40 N2 O4'
_chemical_formula_weight 660.78
_chemical_name_systematic
; 
 1,1,6,6-tetraphenyl-2,4-hexadiyne-1,6-diol : 2(1,4-dimethyl-2-pyridinone)  
;
_space_group_IT_number 2
_symmetry_cell_setting triclinic
_symmetry_space_group_name_Hall '-P 1'
_symmetry_space_group_name_H-M 'P -1'
_atom_sites_solution_hydrogens geom
_atom_sites_solution_primary direct
_atom_sites_solution_secondary difmap
_audit_creation_method SHELXL-97
_cell_angle_alpha 66.9990(10)
_cell_angle_beta 86.5420(10)
_cell_angle_gamma 67.9670(10)
_cell_formula_units_Z 1
_cell_length_a 8.4065(3)
_cell_length_b 10.7888(4)
_cell_length_c 11.3346(4)
_cell_measurement_temperature 230(2)
_cell_volume 872.67(6)
_computing_cell_refinement 'Bruker SAINT'
_computing_data_collection 'Bruker APEX2'
_computing_data_reduction 'Bruker SAINT'
_computing_structure_refinement 'SHELXL-97 (Sheldrick, 1997)'
_computing_structure_solution 'SHELXS-97 (Sheldrick, 1990)'
_diffrn_ambient_temperature 230(2)
_diffrn_measured_fraction_theta_full 0.999
_diffrn_measured_fraction_theta_max 0.999
_diffrn_measurement_device_type 'Bruker APEX-II CCD'
_diffrn_measurement_method '\f and \w scans'
_diffrn_radiation_monochromator graphite
_diffrn_radiation_source 'sealed tube'
_diffrn_radiation_type MoK\a
_diffrn_radiation_wavelength 0.71073
_diffrn_reflns_av_R_equivalents 0.0284
_diffrn_reflns_av_sigmaI/netI 0.0222
_diffrn_reflns_limit_h_max 10
_diffrn_reflns_limit_h_min -10
_diffrn_reflns_limit_k_max 13
_diffrn_reflns_limit_k_min -13
_diffrn_reflns_limit_l_max 14
_diffrn_reflns_limit_l_min -14
_diffrn_reflns_number 15717
_diffrn_reflns_theta_full 26.89
_diffrn_reflns_theta_max 26.89
_diffrn_reflns_theta_min 1.96
_diffrn_standards_number 0
_exptl_absorpt_coefficient_mu 0.080
_exptl_absorpt_correction_type none
_exptl_crystal_colour colorless
_exptl_crystal_density_diffrn 1.257
_exptl_crystal_density_method 'not measured'
_exptl_crystal_description prism
_exptl_crystal_F_000 350
_exptl_crystal_size_max 0.3
_exptl_crystal_size_mid 0.2
_exptl_crystal_size_min 0.2
_refine_diff_density_max 0.340
_refine_diff_density_min -0.244
_refine_diff_density_rms 0.034
_refine_ls_extinction_coef 0.017(4)
_refine_ls_extinction_expression Fc^*^=kFc[1+0.001xFc^2^\l^3^/sin(2\q)]^-1/4^
_refine_ls_extinction_method SHELXL
_refine_ls_goodness_of_fit_ref 1.023
_refine_ls_hydrogen_treatment mixed
_refine_ls_matrix_type full
_refine_ls_number_parameters 284
_refine_ls_number_reflns 3780
_refine_ls_number_restraints 0
_refine_ls_restrained_S_all 1.023
_refine_ls_R_factor_all 0.0593
_refine_ls_R_factor_gt 0.0433
_refine_ls_shift/su_max 0.030
_refine_ls_shift/su_mean 0.002
_refine_ls_structure_factor_coef Fsqd
_refine_ls_weighting_details 'calc w=1/[\s^2^(Fo^2^)+(0.0576P)^2^+0.2489P] where P=(Fo^2^+2Fc^2^)/3'
_refine_ls_weighting_scheme calc
_refine_ls_wR_factor_gt 0.1131
_refine_ls_wR_factor_ref 0.1255
_reflns_number_gt 2921
_reflns_number_total 3780
_reflns_threshold_expression >2sigma(I)
_cod_data_source_file jp101703q_si_003.cif
_cod_data_source_block c:\Cao18(230K)(45)
_cod_original_cell_volume 872.67(5)
_cod_original_sg_symbol_H-M P-1
_cod_database_code 1502679

loop_
_symmetry_equiv_pos_as_xyz
'x, y, z'
'-x, -y, -z'

loop_
_atom_site_label
_atom_site_type_symbol
_atom_site_fract_x
_atom_site_fract_y
_atom_site_fract_z
_atom_site_U_iso_or_equiv
_atom_site_adp_type
_atom_site_occupancy
_atom_site_symmetry_multiplicity
_atom_site_calc_flag
_atom_site_refinement_flags
O1 O 0.61633(14) 0.75675(12) -0.33733(9) 0.0393(3) Uani 1 1 d .
H1 H 0.676(2) 0.668(2) -0.3222(16) 0.047 Uiso 1 1 d .
C1 C 0.52305(17) 0.55471(14) -0.04355(13) 0.0324(3) Uani 1 1 d .
C2 C 0.56409(17) 0.64909(14) -0.11933(13) 0.0316(3) Uani 1 1 d .
C3 C 0.60489(17) 0.76966(14) -0.21685(12) 0.0296(3) Uani 1 1 d .
C4 C 0.77193(17) 0.77469(14) -0.17552(14) 0.0333(3) Uani 1 1 d .
C5 C 0.86341(18) 0.68655(16) -0.05622(15) 0.0387(3) Uani 1 1 d .
H5 H 0.8263 0.6171 0.0028 0.046 Uiso 1 1 calc R
C6 C 1.0109(2) 0.7004(2) -0.02301(19) 0.0537(5) Uani 1 1 d .
H6 H 1.0717 0.6408 0.0579 0.064 Uiso 1 1 calc R
C7 C 1.0659(2) 0.8025(2) -0.1104(2) 0.0667(6) Uani 1 1 d .
H7 H 1.1641 0.8124 -0.0885 0.080 Uiso 1 1 calc R
C8 C 0.9766(3) 0.8898(2) -0.2296(2) 0.0736(6) Uani 1 1 d .
H8 H 1.0146 0.9587 -0.2885 0.088 Uiso 1 1 calc R
C9 C 0.8301(2) 0.8764(2) -0.26320(19) 0.0558(5) Uani 1 1 d .
H9 H 0.7706 0.9357 -0.3446 0.067 Uiso 1 1 calc R
C10 C 0.45437(17) 0.91295(14) -0.23349(13) 0.0320(3) Uani 1 1 d .
C11 C 0.35778(19) 1.00568(16) -0.35066(15) 0.0418(4) Uani 1 1 d .
H11 H 0.3842 0.9830 -0.4225 0.050 Uiso 1 1 calc R
C12 C 0.2206(2) 1.13335(17) -0.36090(18) 0.0535(4) Uani 1 1 d .
H12 H 0.1563 1.1961 -0.4400 0.064 Uiso 1 1 calc R
C13 C 0.1796(2) 1.16750(18) -0.2555(2) 0.0557(5) Uani 1 1 d .
H13 H 0.0867 1.2522 -0.2630 0.067 Uiso 1 1 calc R
C14 C 0.2768(2) 1.07550(18) -0.13808(19) 0.0519(4) Uani 1 1 d .
H14 H 0.2495 1.0984 -0.0664 0.062 Uiso 1 1 calc R
C15 C 0.4147(2) 0.94947(16) -0.12742(15) 0.0408(3) Uani 1 1 d .
H15 H 0.4812 0.8887 -0.0488 0.049 Uiso 1 1 calc R
O2 O 0.22228(16) 0.52929(12) 0.30231(11) 0.0534(3) Uani 1 1 d .
N1A N 0.3150(9) 0.6813(11) 0.3419(10) 0.0547(18) Uani 0.553(5) 1 d P
C16A C 0.2419(7) 0.5774(7) 0.3786(7) 0.0449(13) Uani 0.553(5) 1 d P
C17A C 0.2011(4) 0.5329(3) 0.5070(3) 0.0473(9) Uani 0.553(5) 1 d P
H17 H 0.1515 0.4636 0.5358 0.057 Uiso 0.553(5) 1 calc PR
C18A C 0.2302(7) 0.5857(6) 0.5915(6) 0.0480(12) Uani 0.553(5) 1 d P
C19 C 0.3350(3) 0.6709(2) 0.55194(19) 0.0676(6) Uani 1 1 d .
H19 H 0.3904 0.6842 0.6120 0.081 Uiso 1 1 calc R
C20A C 0.3501(6) 0.7296(5) 0.4283(4) 0.0665(11) Uani 0.553(5) 1 d P
H20 H 0.3861 0.8073 0.3984 0.080 Uiso 0.553(5) 1 calc PR
C21 C 0.3528(3) 0.7412(3) 0.2073(2) 0.0766(6) Uani 1 1 d .
H21A H 0.2467 0.8028 0.1527 0.115 Uiso 1 1 calc R
H21B H 0.4149 0.6628 0.1813 0.115 Uiso 1 1 calc R
H21C H 0.4214 0.7972 0.2004 0.115 Uiso 1 1 calc R
C22 C 0.1883(3) 0.5302(3) 0.7183(2) 0.0784(6) Uani 1 1 d .
H22A H 0.2750 0.4356 0.7657 0.118 Uiso 1 1 calc R
H22B H 0.0784 0.5223 0.7171 0.118 Uiso 1 1 calc R
H22C H 0.1827 0.5947 0.7589 0.118 Uiso 1 1 calc R
N1B N 0.3664(10) 0.6533(10) 0.3428(10) 0.0366(14) Uani 0.447(5) 1 d P
C16B C 0.3055(7) 0.5479(8) 0.3810(7) 0.0334(12) Uani 0.447(5) 1 d P
C17B C 0.3410(4) 0.4527(4) 0.5251(3) 0.0359(10) Uani 0.447(5) 1 d P
C18B C 0.2994(7) 0.5502(7) 0.5977(6) 0.0363(11) Uani 0.447(5) 1 d P
C20B C 0.4632(6) 0.6658(4) 0.4389(3) 0.0365(10) Uani 0.447(5) 1 d P
H17B H 0.267(5) 0.402(4) 0.543(3) 0.044 Uiso 0.447(5) 1 d P
H20B H 0.470(5) 0.761(4) 0.399(3) 0.044 Uiso 0.447(5) 1 d P

loop_
_atom_site_aniso_label
_atom_site_aniso_U_11
_atom_site_aniso_U_22
_atom_site_aniso_U_33
_atom_site_aniso_U_23
_atom_site_aniso_U_13
_atom_site_aniso_U_12
O1 0.0512(6) 0.0371(5) 0.0329(5) -0.0157(4) 0.0066(4) -0.0189(5)
C1 0.0320(7) 0.0295(6) 0.0387(7) -0.0137(6) 0.0071(5) -0.0153(5)
C2 0.0311(7) 0.0294(6) 0.0369(7) -0.0133(6) 0.0051(5) -0.0144(5)
C3 0.0337(7) 0.0299(6) 0.0289(6) -0.0106(5) 0.0058(5) -0.0176(5)
C4 0.0326(7) 0.0319(7) 0.0418(8) -0.0177(6) 0.0092(6) -0.0167(6)
C5 0.0360(7) 0.0419(8) 0.0435(8) -0.0229(7) 0.0060(6) -0.0147(6)
C6 0.0369(8) 0.0620(11) 0.0719(12) -0.0431(10) -0.0029(8) -0.0107(8)
C7 0.0383(9) 0.0720(13) 0.1182(18) -0.0596(13) 0.0107(10) -0.0283(9)
C8 0.0556(11) 0.0655(12) 0.1117(18) -0.0280(13) 0.0185(12) -0.0447(10)
C9 0.0511(10) 0.0519(10) 0.0638(11) -0.0092(8) 0.0085(8) -0.0339(8)
C10 0.0338(7) 0.0289(6) 0.0373(7) -0.0108(6) 0.0074(6) -0.0192(6)
C11 0.0426(8) 0.0375(8) 0.0420(8) -0.0087(6) 0.0037(6) -0.0192(7)
C12 0.0465(9) 0.0347(8) 0.0631(11) -0.0035(8) -0.0042(8) -0.0138(7)
C13 0.0426(9) 0.0323(8) 0.0880(14) -0.0222(9) 0.0103(9) -0.0123(7)
C14 0.0516(10) 0.0454(9) 0.0701(11) -0.0341(9) 0.0175(8) -0.0203(8)
C15 0.0437(8) 0.0375(8) 0.0443(8) -0.0182(6) 0.0068(6) -0.0173(6)
O2 0.0625(8) 0.0481(7) 0.0552(7) -0.0313(6) -0.0031(6) -0.0144(6)
N1A 0.056(4) 0.053(4) 0.061(3) -0.029(3) 0.019(3) -0.024(3)
C16A 0.044(3) 0.035(2) 0.053(2) -0.0223(18) -0.001(3) -0.006(2)
C17A 0.060(2) 0.0351(15) 0.0478(17) -0.0159(12) -0.0028(14) -0.0183(15)
C18A 0.053(3) 0.037(2) 0.048(2) -0.0211(18) -0.007(3) -0.005(2)
C19 0.1020(16) 0.0769(13) 0.0558(11) -0.0366(10) 0.0077(11) -0.0567(13)
C20A 0.055(3) 0.063(2) 0.101(3) -0.044(2) 0.012(2) -0.033(2)
C21 0.0999(17) 0.0777(14) 0.0594(12) -0.0258(11) 0.0258(12) -0.0457(13)
C22 0.1000(17) 0.0793(15) 0.0632(13) -0.0284(11) 0.0135(12) -0.0426(13)
N1B 0.045(4) 0.032(3) 0.034(2) -0.0118(18) 0.001(3) -0.017(3)
C16B 0.037(3) 0.035(3) 0.035(2) -0.021(2) 0.004(3) -0.013(3)
C17B 0.040(2) 0.0386(19) 0.0389(18) -0.0178(14) 0.0077(14) -0.0239(17)
C18B 0.034(3) 0.035(3) 0.040(2) -0.019(2) 0.005(2) -0.010(2)
C20B 0.048(3) 0.0296(17) 0.0374(17) -0.0133(14) 0.0034(15) -0.0207(18)

loop_
_atom_type_symbol
_atom_type_description
_atom_type_scat_dispersion_real
_atom_type_scat_dispersion_imag
_atom_type_scat_source
C C 0.0033 0.0016 'International Tables Vol C Tables 4.2.6.8 and 6.1.1.4'
O O 0.0106 0.0060 'International Tables Vol C Tables 4.2.6.8 and 6.1.1.4'
N N 0.0061 0.0033 'International Tables Vol C Tables 4.2.6.8 and 6.1.1.4'
H H 0.0000 0.0000 'International Tables Vol C Tables 4.2.6.8 and 6.1.1.4'

loop_
_geom_angle_atom_site_label_1
_geom_angle_atom_site_label_2
_geom_angle_atom_site_label_3
_geom_angle
_geom_angle_site_symmetry_1
_geom_angle_site_symmetry_3
C3 O1 H1 106.8(12) . .
C2 C1 C1 179.6(2) . 2_665
C1 C2 C3 176.76(14) . .
O1 C3 C2 110.06(10) . .
O1 C3 C4 110.18(11) . .
C2 C3 C4 112.16(11) . .
O1 C3 C10 107.86(11) . .
C2 C3 C10 107.48(10) . .
C4 C3 C10 108.96(10) . .
C5 C4 C9 119.03(14) . .
C5 C4 C3 123.57(12) . .
C9 C4 C3 117.39(13) . .
C4 C5 C6 120.69(15) . .
C4 C5 H5 119.7 . .
C6 C5 H5 119.7 . .
C7 C6 C5 119.61(17) . .
C7 C6 H6 120.2 . .
C5 C6 H6 120.2 . .
C8 C7 C6 120.12(16) . .
C8 C7 H7 119.9 . .
C6 C7 H7 119.9 . .
C7 C8 C9 120.51(18) . .
C7 C8 H8 119.7 . .
C9 C8 H8 119.7 . .
C8 C9 C4 120.04(18) . .
C8 C9 H9 120.0 . .
C4 C9 H9 120.0 . .
C11 C10 C15 119.42(13) . .
C11 C10 C3 121.66(13) . .
C15 C10 C3 118.92(12) . .
C10 C11 C12 119.74(16) . .
C10 C11 H11 120.1 . .
C12 C11 H11 120.1 . .
C13 C12 C11 120.69(16) . .
C13 C12 H12 119.7 . .
C11 C12 H12 119.7 . .
C12 C13 C14 119.81(15) . .
C12 C13 H13 120.1 . .
C14 C13 H13 120.1 . .
C15 C14 C13 119.89(17) . .
C15 C14 H14 120.1 . .
C13 C14 H14 120.1 . .
C14 C15 C10 120.43(15) . .
C14 C15 H15 119.8 . .
C10 C15 H15 119.8 . .
C16A O2 C16B 23.1(3) . .
C16B N1A C20A 121.4(9) . .
C16B N1A C16A 21.1(3) . .
C20A N1A C16A 120.9(8) . .
C16B N1A C21 114.6(8) . .
C20A N1A C21 119.8(8) . .
C16A N1A C21 119.3(8) . .
C16B N1A C20B 107.2(7) . .
C20A N1A C20B 34.5(3) . .
C16A N1A C20B 119.8(7) . .
C21 N1A C20B 110.0(6) . .
O2 C16A N1A 119.6(7) . .
O2 C16A C17A 125.2(6) . .
N1A C16A C17A 115.2(7) . .
O2 C16A N1B 114.1(6) . .
N1A C16A N1B 16.2(5) . .
C17A C16A N1B 118.0(6) . .
C18A C17A C16A 123.6(5) . .
C18A C17A H17 118.2 . .
C16A C17A H17 118.2 . .
C18A C17A H17B 114.9(18) . .
C16A C17A H17B 100.8(17) . .
H17 C17A H17B 49.9 . .
C17A C18A C22 118.5(5) . .
C17A C18A C19 116.5(5) . .
C22 C18A C19 123.6(4) . .
C17A C18A C17B 39.3(2) . .
C22 C18A C17B 115.8(4) . .
C19 C18A C17B 98.9(3) . .
C20A C19 C18A 117.9(3) . .
C20A C19 H19 121.0 . .
C18A C19 H19 121.1 . .
C19 C20A N1A 122.7(5) . .
C19 C20A H20 118.6 . .
N1A C20A H20 118.6 . .
C19 C20A H20B 117.6(18) . .
N1A C20A H20B 108.0(18) . .
H20 C20A H20B 36.3 . .
N1A C21 H21A 109.5 . .
N1A C21 H21B 109.5 . .
H21A C21 H21B 109.5 . .
N1A C21 H21C 109.5 . .
H21A C21 H21C 109.5 . .
H21B C21 H21C 109.5 . .
C18A C22 H22A 109.5 . .
C18A C22 H22B 109.5 . .
H22A C22 H22B 109.5 . .
C18A C22 H22C 109.5 . .
H22A C22 H22C 109.5 . .
H22B C22 H22C 109.5 . .
C16B N1B C20B 118.9(8) . .
C16B N1B C16A 19.3(3) . .
C20B N1B C16A 122.8(8) . .
O2 C16B N1B 122.2(7) . .
O2 C16B N1A 116.7(7) . .
N1B C16B N1A 18.0(5) . .
O2 C16B C17B 123.0(6) . .
N1B C16B C17B 114.7(6) . .
N1A C16B C17B 117.2(7) . .
C18B C17B C16B 108.6(4) . .
C18B C17B C20B 112.7(3) . 2_666
C16B C17B C20B 111.0(3) . 2_666
C18B C17B C18A 16.4(3) . .
C16B C17B C18A 101.1(4) . .
C20B C17B C18A 128.9(3) 2_666 .
C18B C17B H17B 111(2) . .
C16B C17B H17B 106(2) . .
C20B C17B H17B 108(2) 2_666 .
C18A C17B H17B 100(2) . .
N1B C20B C17B 112.5(4) . 2_666
N1B C20B N1A 14.5(5) . .
C17B C20B N1A 126.8(4) 2_666 .
N1B C20B H20B 106(2) . .
C17B C20B H20B 107(2) 2_666 .
N1A C20B H20B 102(2) . .

loop_
_geom_bond_atom_site_label_1
_geom_bond_atom_site_label_2
_geom_bond_distance
_geom_bond_site_symmetry_2
O1 C3 1.4199(16) .
O1 H1 0.848(19) .
C1 C2 1.1991(18) .
C1 C1 1.380(3) 2_665
C2 C3 1.4822(17) .
C3 C4 1.5332(18) .
C3 C10 1.5362(19) .
C4 C5 1.377(2) .
C4 C9 1.387(2) .
C5 C6 1.393(2) .
C5 H5 0.9300 .
C6 C7 1.372(3) .
C6 H6 0.9300 .
C7 C8 1.370(3) .
C7 H7 0.9300 .
C8 C9 1.384(3) .
C8 H8 0.9300 .
C9 H9 0.9300 .
C10 C11 1.381(2) .
C10 C15 1.391(2) .
C11 C12 1.393(2) .
C11 H11 0.9300 .
C12 C13 1.371(3) .
C12 H12 0.9300 .
C13 C14 1.384(3) .
C13 H13 0.9300 .
C14 C15 1.383(2) .
C14 H14 0.9300 .
C15 H15 0.9300 .
O2 C16A 1.216(7) .
O2 C16B 1.283(7) .
N1A C16B 1.363(14) .
N1A C20A 1.366(11) .
N1A C16A 1.389(13) .
N1A C21 1.473(11) .
N1A C20B 1.630(11) .
C16A C17A 1.408(8) .
C16A N1B 1.505(13) .
C17A C18A 1.363(6) .
C17A H17 0.9300 .
C17A H17B 1.21(4) .
C18A C22 1.406(7) .
C18A C19 1.436(7) .
C18A C17B 1.802(6) .
C19 C20A 1.314(5) .
C19 H19 0.9300 .
C20A H20 0.9300 .
C20A H20B 1.18(4) .
C21 H21A 0.9600 .
C21 H21B 0.9600 .
C21 H21C 0.9600 .
C22 H22A 0.9600 .
C22 H22B 0.9600 .
C22 H22C 0.9600 .
N1B C16B 1.330(13) .
N1B C20B 1.473(10) .
C16B C17B 1.527(8) .
C17B C18B 1.507(7) .
C17B C20B 1.613(6) 2_666
C17B H17B 0.94(4) .
C20B C17B 1.613(6) 2_666
C20B H20B 0.97(4) .

loop_
_geom_torsion_atom_site_label_1
_geom_torsion_atom_site_label_2
_geom_torsion_atom_site_label_3
_geom_torsion_atom_site_label_4
_geom_torsion
_geom_torsion_site_symmetry_1
_geom_torsion_site_symmetry_4
C1 C1 C2 C3 131(27) 2_665 .
C1 C2 C3 O1 -71(3) . .
C1 C2 C3 C4 166(2) . .
C1 C2 C3 C10 47(3) . .
O1 C3 C4 C5 -129.06(14) . .
C2 C3 C4 C5 -6.08(18) . .
C10 C3 C4 C5 112.79(14) . .
O1 C3 C4 C9 52.44(17) . .
C2 C3 C4 C9 175.41(13) . .
C10 C3 C4 C9 -65.72(16) . .
C9 C4 C5 C6 0.9(2) . .
C3 C4 C5 C6 -177.58(13) . .
C4 C5 C6 C7 -0.3(2) . .
C5 C6 C7 C8 -0.2(3) . .
C6 C7 C8 C9 0.1(3) . .
C7 C8 C9 C4 0.5(3) . .
C5 C4 C9 C8 -1.0(3) . .
C3 C4 C9 C8 177.60(17) . .
O1 C3 C10 C11 -0.95(16) . .
C2 C3 C10 C11 -119.58(13) . .
C4 C3 C10 C11 118.65(13) . .
O1 C3 C10 C15 178.87(11) . .
C2 C3 C10 C15 60.23(15) . .
C4 C3 C10 C15 -61.53(15) . .
C15 C10 C11 C12 -0.9(2) . .
C3 C10 C11 C12 178.96(13) . .
C10 C11 C12 C13 -0.5(2) . .
C11 C12 C13 C14 1.0(3) . .
C12 C13 C14 C15 -0.1(2) . .
C13 C14 C15 C10 -1.2(2) . .
C11 C10 C15 C14 1.7(2) . .
C3 C10 C15 C14 -178.09(13) . .
C16B O2 C16A N1A 72.0(16) . .
C16B O2 C16A C17A -105.8(19) . .
C16B O2 C16A N1B 55.0(15) . .
C16B N1A C16A O2 -77.3(15) . .
C20A N1A C16A O2 -175.2(5) . .
C21 N1A C16A O2 5.5(8) . .
C20B N1A C16A O2 -135.1(6) . .
C16B N1A C16A C17A 100.7(17) . .
C20A N1A C16A C17A 2.8(8) . .
C21 N1A C16A C17A -176.4(4) . .
C20B N1A C16A C17A 42.9(7) . .
C16B N1A C16A N1B -3(3) . .
C20A N1A C16A N1B -101(3) . .
C21 N1A C16A N1B 80(3) . .
C20B N1A C16A N1B -61(3) . .
O2 C16A C17A C18A 177.7(4) . .
N1A C16A C17A C18A -0.2(7) . .
N1B C16A C17A C18A 17.6(7) . .
C16A C17A C18A C22 -178.3(3) . .
C16A C17A C18A C19 -11.2(6) . .
C16A C17A C18A C17B -81.5(4) . .
C17A C18A C19 C20A 20.7(6) . .
C22 C18A C19 C20A -172.9(4) . .
C17B C18A C19 C20A 57.8(4) . .
C18A C19 C20A N1A -19.4(7) . .
C16B N1A C20A C19 -17.2(9) . .
C16A N1A C20A C19 7.5(9) . .
C21 N1A C20A C19 -173.3(5) . .
C20B N1A C20A C19 -91.2(6) . .
O2 C16A N1B C16B -70.0(16) . .
N1A C16A N1B C16B 176(3) . .
C17A C16A N1B C16B 92.3(18) . .
O2 C16A N1B C20B -154.2(6) . .
N1A C16A N1B C20B 92(3) . .
C17A C16A N1B C20B 8.1(9) . .
C16A O2 C16B N1B -90.3(18) . .
C16A O2 C16B N1A -70.6(16) . .
C16A O2 C16B C17B 89.1(17) . .
C20B N1B C16B O2 -179.0(5) . .
C16A N1B C16B O2 73.8(16) . .
C20B N1B C16B N1A 104(3) . .
C16A N1B C16B N1A -3(3) . .
C20B N1B C16B C17B 1.6(8) . .
C16A N1B C16B C17B -105.6(18) . .
C20A N1A C16B O2 159.1(5) . .
C16A N1A C16B O2 64.1(14) . .
C21 N1A C16B O2 -43.7(7) . .
C20B N1A C16B O2 -166.2(5) . .
C20A N1A C16B N1B -88(3) . .
C16A N1A C16B N1B 177(3) . .
C21 N1A C16B N1B 69(2) . .
C20B N1A C16B N1B -54(2) . .
C20A N1A C16B C17B -1.8(8) . .
C16A N1A C16B C17B -96.8(17) . .
C21 N1A C16B C17B 155.4(5) . .
C20B N1A C16B C17B 32.9(7) . .
O2 C16B C17B C18B -133.7(5) . .
N1B C16B C17B C18B 45.8(6) . .
N1A C16B C17B C18B 25.9(6) . .
O2 C16B C17B C20B 101.9(5) . 2_666
N1B C16B C17B C20B -78.7(6) . 2_666
N1A C16B C17B C20B -98.5(5) . 2_666
O2 C16B C17B C18A -118.6(5) . .
N1B C16B C17B C18A 60.9(6) . .
N1A C16B C17B C18A 41.0(6) . .
C17A C18A C17B C18B 174.5(17) . .
C22 C18A C17B C18B -81.3(14) . .
C19 C18A C17B C18B 53.0(14) . .
C17A C18A C17B C16B 55.6(4) . .
C22 C18A C17B C16B 159.9(4) . .
C19 C18A C17B C16B -65.9(4) . .
C17A C18A C17B C20B -175.5(4) . 2_666
C22 C18A C17B C20B -71.2(5) . 2_666
C19 C18A C17B C20B 63.1(5) . 2_666
C16B N1B C20B C17B 78.0(7) . 2_666
C16A N1B C20B C17B 100.0(6) . 2_666
C16B N1B C20B N1A -93(3) . .
C16A N1B C20B N1A -71(3) . .
C16B N1A C20B N1B 63(3) . .
C20A N1A C20B N1B -176(3) . .
C16A N1A C20B N1B 82(3) . .
C21 N1A C20B N1B -62(3) . .
C16B N1A C20B C17B 52.6(8) . 2_666
C20A N1A C20B C17B 173.5(6) . 2_666
C16A N1A C20B C17B 71.2(8) . 2_666
C21 N1A C20B C17B -72.7(7) . 2_666
